data_7235286
loop_
_publ_author_name
'Aleksanyan, D. V.'
'Kozlov, V. A.'
'Petrov, B. I.'
'Balashova, T. V.'
'Pushkarev, A. P.'
'Dmitrienko, A. O.'
'Fukin, G. K.'
'Cherkasov, A. V.'
'Bochkarev, M. N.'
'Lazarev, N. M.'
'Bessonova, Y. A.'
'Abakumov, G. A.'

_publ_section_title
;
 Lithium, zinc and scandium complexes of phosphorylated salicylaldimines:
 synthesis, structure, thermochemical and photophysical properties, and
 application in OLEDs
;
_journal_issue 46
_journal_name_full 'RSC Advances'
_journal_page_first 24484
_journal_paper_doi 10.1039/c3ra43885f
_journal_volume 3
_journal_year 2013
_chemical_formula_sum 'C58 H58 Li2 N2 O8 P2'
_chemical_formula_weight 986.88
_space_group_IT_number 2
_space_group_name_Hall '-P 1'
_space_group_name_H-M_alt 'P -1'
_symmetry_cell_setting triclinic
_symmetry_space_group_name_H-M 'P -1'
_atom_sites_solution_hydrogens geom
_atom_sites_solution_primary direct
_atom_sites_solution_secondary difmap
_audit_creation_method SHELXL-97
_cell_angle_alpha 101.4130(10)
_cell_angle_beta 102.4470(10)
_cell_angle_gamma 103.5140(10)
_cell_formula_units_Z 1
_cell_length_a 9.6448(4)
_cell_length_b 12.0294(5)
_cell_length_c 12.2900(5)
_cell_measurement_reflns_used 900
_cell_measurement_temperature 100(2)
_cell_measurement_theta_max 30
_cell_measurement_theta_min 2
_cell_volume 1306.74(9)
_computing_cell_refinement 'Bruker SMART'
_computing_data_collection 'Bruker SMART'
_computing_data_reduction 'Bruker SHELXTL'
_computing_molecular_graphics 'Bruker SHELXTL'
_computing_publication_material 'Bruker SHELXTL'
_computing_structure_refinement 'SHELXL-97 (Sheldrick, 1997)'
_computing_structure_solution 'SHELXS-97 (Sheldrick, 1990)'
_diffrn_ambient_temperature 100(2)
_diffrn_measured_fraction_theta_full 0.990
_diffrn_measured_fraction_theta_max 0.990
_diffrn_measurement_device_type 'CCD area detector'
_diffrn_measurement_method 'omega scans'
_diffrn_radiation_monochromator graphite
_diffrn_radiation_source 'fine-focus sealed tube'
_diffrn_radiation_type MoK\a
_diffrn_radiation_wavelength 0.71073
_diffrn_reflns_av_R_equivalents 0.0156
_diffrn_reflns_av_sigmaI/netI 0.0330
_diffrn_reflns_limit_h_max 9
_diffrn_reflns_limit_h_min -12
_diffrn_reflns_limit_k_max 14
_diffrn_reflns_limit_k_min -15
_diffrn_reflns_limit_l_max 15
_diffrn_reflns_limit_l_min -15
_diffrn_reflns_number 8467
_diffrn_reflns_theta_full 27.00
_diffrn_reflns_theta_max 27.00
_diffrn_reflns_theta_min 1.80
_exptl_absorpt_coefficient_mu 0.140
_exptl_absorpt_correction_T_max 0.9659
_exptl_absorpt_correction_T_min 0.9475
_exptl_absorpt_correction_type multi-scan
_exptl_absorpt_process_details 'SADABS (Sheldrick, 1998)'
_exptl_crystal_colour yellow
_exptl_crystal_density_diffrn 1.254
_exptl_crystal_density_method 'not measured'
_exptl_crystal_description prism
_exptl_crystal_F_000 520
_exptl_crystal_size_max 0.39
_exptl_crystal_size_mid 0.31
_exptl_crystal_size_min 0.25
_refine_diff_density_max 0.591
_refine_diff_density_min -0.294
_refine_diff_density_rms 0.058
_refine_ls_extinction_method none
_refine_ls_goodness_of_fit_ref 1.043
_refine_ls_hydrogen_treatment mixed
_refine_ls_matrix_type full
_refine_ls_number_parameters 331
_refine_ls_number_reflns 5648
_refine_ls_number_restraints 0
_refine_ls_restrained_S_all 1.043
_refine_ls_R_factor_all 0.0599
_refine_ls_R_factor_gt 0.0453
_refine_ls_shift/su_max 0.000
_refine_ls_shift/su_mean 0.000
_refine_ls_structure_factor_coef Fsqd
_refine_ls_weighting_details 'calc w=1/[\s^2^(Fo^2^)+(0.0712P)^2^+0.1787P] where P=(Fo^2^+2Fc^2^)/3'
_refine_ls_weighting_scheme calc
_refine_ls_wR_factor_gt 0.1137
_refine_ls_wR_factor_ref 0.1209
_reflns_number_gt 4530
_reflns_number_total 5648
_reflns_threshold_expression >2sigma(I)
_cod_data_source_file c3ra43885f.cif
_cod_data_source_block linpom
_cod_depositor_comments
;
The following automatic conversions were performed:

data item '_symmetry_cell_setting' value 'Triclinic' was changed to
'triclinic' in accordance with the
/home/saulius/struct/COD-crude-data/automatic-downloads/DataCite-retrospective/RSC/depositions/lib/dictionaries/cif_core.dic
dictionary named 'cif_core.dic' version 2.4.2 last updated on
2011-04-26.

Automatic conversion script
Id: cif_fix_values 6909 2019-04-08 15:41:33Z antanas 
;
_cod_original_sg_symbol_H-M P-1
_cod_database_code 7235286

loop_
_symmetry_equiv_pos_as_xyz
'x, y, z'
'-x, -y, -z'

loop_
_atom_site_label
_atom_site_type_symbol
_atom_site_fract_x
_atom_site_fract_y
_atom_site_fract_z
_atom_site_U_iso_or_equiv
_atom_site_adp_type
_atom_site_occupancy
_atom_site_symmetry_multiplicity
_atom_site_calc_flag
_atom_site_refinement_flags
Li1 Li -0.5031(2) -0.07518(19) 0.90588(19) 0.0263(5) Uani 1 1 d .
P1 P -0.58743(3) -0.27066(3) 0.69187(3) 0.02089(7) Uani 1 1 d .
N1 N -0.31488(11) -0.08694(9) 0.85480(9) 0.0223(2) Uani 1 1 d .
O1 O -0.63805(10) -0.18699(8) 0.76970(8) 0.0251(2) Uani 1 1 d .
O2 O -0.42725(9) 0.08977(7) 0.96260(7) 0.0235(2) Uani 1 1 d .
C1 C -0.31931(14) 0.16393(11) 0.94449(10) 0.0220(3) Uani 1 1 d .
C2 C -0.21583(14) 0.12714(11) 0.88768(10) 0.0226(3) Uani 1 1 d .
C3 C -0.10657(14) 0.21297(12) 0.86450(11) 0.0264(3) Uani 1 1 d .
H3A H -0.0392 0.1878 0.8263 0.032 Uiso 1 1 calc R
C4 C -0.09465(15) 0.33185(12) 0.89552(12) 0.0286(3) Uani 1 1 d .
H4A H -0.0213 0.3879 0.8779 0.034 Uiso 1 1 calc R
C5 C -0.19302(15) 0.36862(12) 0.95366(11) 0.0276(3) Uani 1 1 d .
H5A H -0.1855 0.4505 0.9762 0.033 Uiso 1 1 calc R
C6 C -0.30021(14) 0.28769(11) 0.97850(11) 0.0250(3) Uani 1 1 d .
H6A H -0.3635 0.3155 1.0197 0.030 Uiso 1 1 calc R
C7 C -0.21595(14) 0.00513(11) 0.85153(11) 0.0229(3) Uani 1 1 d .
H7 H -0.1371(16) -0.0072(12) 0.8214(13) 0.027(4) Uiso 1 1 d .
C8 C -0.29262(14) -0.19961(11) 0.82370(10) 0.0229(3) Uani 1 1 d .
C9 C -0.41523(14) -0.29668(11) 0.75709(10) 0.0232(3) Uani 1 1 d .
C10 C -0.39706(15) -0.41042(11) 0.73476(11) 0.0271(3) Uani 1 1 d .
H10A H -0.4798 -0.4763 0.6914 0.033 Uiso 1 1 calc R
C11 C -0.26061(16) -0.42855(12) 0.77477(12) 0.0318(3) Uani 1 1 d .
H11A H -0.2500 -0.5062 0.7590 0.038 Uiso 1 1 calc R
C12 C -0.13981(16) -0.33276(13) 0.83793(12) 0.0317(3) Uani 1 1 d .
H12A H -0.0456 -0.3447 0.8641 0.038 Uiso 1 1 calc R
C13 C -0.15532(15) -0.21969(12) 0.86318(11) 0.0285(3) Uani 1 1 d .
H13A H -0.0719 -0.1549 0.9078 0.034 Uiso 1 1 calc R
C14 C -0.72686(14) -0.41231(11) 0.63702(11) 0.0231(3) Uani 1 1 d .
C15 C -0.82876(15) -0.43986(12) 0.69926(12) 0.0302(3) Uani 1 1 d .
H15A H -0.8224 -0.3855 0.7690 0.036 Uiso 1 1 calc R
C16 C -0.93987(16) -0.54707(13) 0.65935(13) 0.0357(3) Uani 1 1 d .
H16A H -1.0096 -0.5658 0.7018 0.043 Uiso 1 1 calc R
C17 C -0.94949(16) -0.62691(12) 0.55780(13) 0.0339(3) Uani 1 1 d .
H17A H -1.0248 -0.7006 0.5315 0.041 Uiso 1 1 calc R
C18 C -0.84973(16) -0.59926(12) 0.49501(13) 0.0322(3) Uani 1 1 d .
H18A H -0.8573 -0.6535 0.4248 0.039 Uiso 1 1 calc R
C19 C -0.73830(15) -0.49230(12) 0.53428(12) 0.0290(3) Uani 1 1 d .
H19A H -0.6696 -0.4736 0.4910 0.035 Uiso 1 1 calc R
C20 C -0.56068(13) -0.22401(10) 0.56528(10) 0.0217(3) Uani 1 1 d .
C21 C -0.64926(15) -0.15831(11) 0.52092(12) 0.0272(3) Uani 1 1 d .
H21A H -0.7144 -0.1326 0.5615 0.033 Uiso 1 1 calc R
C22 C -0.64259(17) -0.13027(13) 0.41750(13) 0.0343(3) Uani 1 1 d .
H22A H -0.7031 -0.0854 0.3874 0.041 Uiso 1 1 calc R
C23 C -0.54794(17) -0.16772(13) 0.35825(12) 0.0345(3) Uani 1 1 d .
H23A H -0.5451 -0.1495 0.2868 0.041 Uiso 1 1 calc R
C24 C -0.45756(16) -0.23138(13) 0.40214(12) 0.0317(3) Uani 1 1 d .
H24A H -0.3918 -0.2560 0.3617 0.038 Uiso 1 1 calc R
C25 C -0.46346(15) -0.25935(12) 0.50621(11) 0.0267(3) Uani 1 1 d .
H25A H -0.4010 -0.3026 0.5370 0.032 Uiso 1 1 calc R
O1S O 0.24477(11) 0.25950(8) 0.79634(9) 0.0343(2) Uani 1 1 d .
O2S O 0.04307(12) 0.02401(10) 0.70559(11) 0.0472(3) Uani 1 1 d .
C1S C 0.31894(19) 0.36645(14) 0.88281(16) 0.0442(4) Uani 1 1 d .
H1SA H 0.2959 0.4328 0.8551 0.066 Uiso 1 1 calc R
H1SB H 0.4262 0.3779 0.9008 0.066 Uiso 1 1 calc R
H1SC H 0.2861 0.3628 0.9525 0.066 Uiso 1 1 calc R
C2S C 0.26517(18) 0.16024(13) 0.83572(15) 0.0394(4) Uani 1 1 d .
H2SA H 0.2172 0.1528 0.8985 0.047 Uiso 1 1 calc R
H2SB H 0.3724 0.1710 0.8669 0.047 Uiso 1 1 calc R
C3S C 0.19911(18) 0.05028(13) 0.73836(16) 0.0430(4) Uani 1 1 d .
H3SA H 0.2376 0.0617 0.6717 0.052 Uiso 1 1 calc R
H3SB H 0.2278 -0.0168 0.7626 0.052 Uiso 1 1 calc R
C4S C -0.0234(2) -0.08549(16) 0.62083(19) 0.0624(6) Uani 1 1 d .
H4SA H -0.1315 -0.1020 0.6008 0.094 Uiso 1 1 calc R
H4SB H 0.0047 -0.1489 0.6513 0.094 Uiso 1 1 calc R
H4SC H 0.0105 -0.0814 0.5517 0.094 Uiso 1 1 calc R

loop_
_atom_site_aniso_label
_atom_site_aniso_U_11
_atom_site_aniso_U_22
_atom_site_aniso_U_33
_atom_site_aniso_U_23
_atom_site_aniso_U_13
_atom_site_aniso_U_12
Li1 0.0296(10) 0.0278(10) 0.0228(10) 0.0050(8) 0.0118(8) 0.0079(9)
P1 0.02342(14) 0.02152(14) 0.01766(14) 0.00352(11) 0.00665(12) 0.00679(12)
N1 0.0249(5) 0.0255(5) 0.0163(5) 0.0036(4) 0.0055(4) 0.0083(4)
O1 0.0266(4) 0.0261(4) 0.0220(4) 0.0017(3) 0.0080(4) 0.0089(4)
O2 0.0268(4) 0.0229(4) 0.0206(4) 0.0040(3) 0.0104(3) 0.0049(3)
C1 0.0245(6) 0.0254(6) 0.0144(5) 0.0056(4) 0.0034(5) 0.0052(5)
C2 0.0224(5) 0.0264(6) 0.0169(5) 0.0058(5) 0.0025(5) 0.0058(5)
C3 0.0225(6) 0.0338(6) 0.0211(6) 0.0078(5) 0.0060(5) 0.0044(5)
C4 0.0265(6) 0.0307(6) 0.0245(6) 0.0100(5) 0.0051(5) -0.0003(5)
C5 0.0318(6) 0.0233(6) 0.0230(6) 0.0059(5) 0.0017(5) 0.0048(5)
C6 0.0274(6) 0.0267(6) 0.0210(6) 0.0062(5) 0.0063(5) 0.0082(5)
C7 0.0222(5) 0.0295(6) 0.0169(5) 0.0051(5) 0.0058(5) 0.0077(5)
C8 0.0272(6) 0.0293(6) 0.0159(5) 0.0068(5) 0.0095(5) 0.0110(5)
C9 0.0273(6) 0.0274(6) 0.0179(5) 0.0069(5) 0.0087(5) 0.0106(5)
C10 0.0357(6) 0.0265(6) 0.0217(6) 0.0064(5) 0.0101(5) 0.0118(5)
C11 0.0452(7) 0.0342(6) 0.0248(6) 0.0107(5) 0.0137(6) 0.0216(6)
C12 0.0357(6) 0.0439(7) 0.0243(6) 0.0123(5) 0.0103(5) 0.0235(6)
C13 0.0288(6) 0.0368(7) 0.0214(6) 0.0073(5) 0.0071(5) 0.0125(5)
C14 0.0255(6) 0.0231(5) 0.0218(6) 0.0065(5) 0.0076(5) 0.0076(5)
C15 0.0326(6) 0.0352(7) 0.0227(6) 0.0075(5) 0.0103(5) 0.0072(6)
C16 0.0322(7) 0.0418(8) 0.0341(7) 0.0142(6) 0.0143(6) 0.0041(6)
C17 0.0297(7) 0.0273(6) 0.0403(8) 0.0097(6) 0.0069(6) 0.0018(6)
C18 0.0335(7) 0.0241(6) 0.0335(7) -0.0007(5) 0.0090(6) 0.0050(5)
C19 0.0313(6) 0.0272(6) 0.0278(6) 0.0035(5) 0.0134(5) 0.0050(5)
C20 0.0233(6) 0.0195(5) 0.0182(5) 0.0028(4) 0.0038(5) 0.0020(5)
C21 0.0280(6) 0.0284(6) 0.0255(6) 0.0067(5) 0.0063(5) 0.0097(5)
C22 0.0365(7) 0.0370(7) 0.0295(7) 0.0130(6) 0.0044(6) 0.0116(6)
C23 0.0382(7) 0.0408(7) 0.0214(6) 0.0106(6) 0.0068(6) 0.0047(6)
C24 0.0352(7) 0.0363(7) 0.0243(6) 0.0069(5) 0.0134(5) 0.0077(6)
C25 0.0279(6) 0.0283(6) 0.0241(6) 0.0067(5) 0.0078(5) 0.0084(5)
O1S 0.0379(5) 0.0295(5) 0.0364(5) 0.0087(4) 0.0109(4) 0.0110(4)
O2S 0.0426(5) 0.0320(5) 0.0622(7) -0.0062(5) 0.0308(5) 0.0023(5)
C1S 0.0438(8) 0.0335(7) 0.0490(9) 0.0031(7) 0.0052(7) 0.0128(7)
C2S 0.0403(7) 0.0381(7) 0.0481(9) 0.0164(6) 0.0150(7) 0.0199(6)
C3S 0.0484(8) 0.0320(7) 0.0594(9) 0.0121(7) 0.0299(7) 0.0180(6)
C4S 0.0696(11) 0.0382(9) 0.0663(12) -0.0116(9) 0.0351(10) -0.0028(9)

loop_
_atom_type_symbol
_atom_type_description
_atom_type_scat_dispersion_real
_atom_type_scat_dispersion_imag
_atom_type_scat_source
C C 0.0033 0.0016 'International Tables Vol C Tables 4.2.6.8 and 6.1.1.4'
H H 0.0000 0.0000 'International Tables Vol C Tables 4.2.6.8 and 6.1.1.4'
N N 0.0061 0.0033 'International Tables Vol C Tables 4.2.6.8 and 6.1.1.4'
O O 0.0106 0.0060 'International Tables Vol C Tables 4.2.6.8 and 6.1.1.4'
P P 0.1023 0.0942 'International Tables Vol C Tables 4.2.6.8 and 6.1.1.4'
Li Li -0.0003 0.0001 'International Tables Vol C Tables 4.2.6.8 and 6.1.1.4'

loop_
_geom_angle_atom_site_label_1
_geom_angle_atom_site_label_2
_geom_angle_atom_site_label_3
_geom_angle
_geom_angle_site_symmetry_1
_geom_angle_site_symmetry_3
O2 Li1 O2 92.19(10) . 2_457
O2 Li1 O1 137.74(14) . .
O2 Li1 O1 110.54(11) 2_457 .
O2 Li1 N1 91.71(10) . .
O2 Li1 N1 136.49(13) 2_457 .
O1 Li1 N1 94.77(10) . .
O2 Li1 Li1 46.54(7) . 2_457
O2 Li1 Li1 45.65(8) 2_457 2_457
O1 Li1 Li1 141.67(16) . 2_457
N1 Li1 Li1 123.24(14) . 2_457
O2 Li1 P1 142.49(11) . .
O2 Li1 P1 123.60(10) 2_457 .
O1 Li1 P1 25.27(4) . .
N1 Li1 P1 70.74(7) . .
Li1 Li1 P1 165.82(14) 2_457 .
O1 P1 C14 110.01(6) . .
O1 P1 C20 113.23(6) . .
C14 P1 C20 104.94(6) . .
O1 P1 C9 115.16(5) . .
C14 P1 C9 107.42(6) . .
C20 P1 C9 105.41(6) . .
O1 P1 Li1 33.25(6) . .
C14 P1 Li1 134.08(6) . .
C20 P1 Li1 114.83(6) . .
C9 P1 Li1 83.83(6) . .
C7 N1 C8 118.76(11) . .
C7 N1 Li1 122.56(11) . .
C8 N1 Li1 118.67(10) . .
P1 O1 Li1 121.48(9) . .
C1 O2 Li1 130.81(11) . .
C1 O2 Li1 134.36(10) . 2_457
Li1 O2 Li1 87.82(10) . 2_457
O2 C1 C6 120.53(12) . .
O2 C1 C2 122.82(11) . .
C6 C1 C2 116.64(11) . .
C3 C2 C1 119.51(12) . .
C3 C2 C7 116.74(12) . .
C1 C2 C7 123.75(11) . .
C4 C3 C2 122.09(13) . .
C3 C4 C5 118.66(12) . .
C6 C5 C4 120.91(12) . .
C5 C6 C1 122.12(13) . .
N1 C7 C2 126.09(12) . .
C13 C8 C9 118.89(12) . .
C13 C8 N1 122.23(11) . .
C9 C8 N1 118.73(11) . .
C10 C9 C8 119.08(12) . .
C10 C9 P1 121.19(9) . .
C8 C9 P1 119.50(10) . .
C11 C10 C9 121.17(12) . .
C12 C11 C10 119.57(13) . .
C11 C12 C13 120.45(13) . .
C12 C13 C8 120.80(12) . .
C15 C14 C19 119.52(12) . .
C15 C14 P1 117.77(10) . .
C19 C14 P1 122.69(10) . .
C16 C15 C14 119.88(13) . .
C17 C16 C15 120.31(14) . .
C18 C17 C16 119.99(13) . .
C17 C18 C19 120.08(13) . .
C18 C19 C14 120.22(13) . .
C21 C20 C25 119.48(12) . .
C21 C20 P1 118.13(10) . .
C25 C20 P1 122.19(10) . .
C22 C21 C20 120.08(13) . .
C23 C22 C21 120.06(14) . .
C24 C23 C22 120.52(14) . .
C23 C24 C25 119.61(14) . .
C20 C25 C24 120.22(13) . .
C2S O1S C1S 111.52(12) . .
C3S O2S C4S 111.33(13) . .
O1S C2S C3S 109.89(14) . .
O2S C3S C2S 110.02(13) . .

loop_
_geom_bond_atom_site_label_1
_geom_bond_atom_site_label_2
_geom_bond_distance
_geom_bond_site_symmetry_2
Li1 O2 1.874(2) .
Li1 O2 1.903(2) 2_457
Li1 O1 1.912(2) .
Li1 N1 2.070(3) .
Li1 Li1 2.619(4) 2_457
Li1 P1 2.974(2) .
P1 O1 1.4887(9) .
P1 C14 1.8028(12) .
P1 C20 1.8035(13) .
P1 C9 1.8075(13) .
N1 C7 1.2957(16) .
N1 C8 1.4126(17) .
O2 C1 1.2936(15) .
O2 Li1 1.903(2) 2_457
C1 C6 1.4202(18) .
C1 C2 1.4367(19) .
C2 C3 1.4124(18) .
C2 C7 1.4466(18) .
C3 C4 1.3756(19) .
C4 C5 1.403(2) .
C5 C6 1.3759(19) .
C8 C13 1.4023(18) .
C8 C9 1.4111(17) .
C9 C10 1.4008(18) .
C10 C11 1.385(2) .
C11 C12 1.3844(19) .
C12 C13 1.384(2) .
C14 C15 1.3903(19) .
C14 C19 1.3935(18) .
C15 C16 1.3890(19) .
C16 C17 1.387(2) .
C17 C18 1.380(2) .
C18 C19 1.3884(18) .
C20 C21 1.3917(19) .
C20 C25 1.3945(19) .
C21 C22 1.389(2) .
C22 C23 1.384(2) .
C23 C24 1.382(2) .
C24 C25 1.395(2) .
O1S C2S 1.4128(19) .
O1S C1S 1.4132(18) .
O2S C3S 1.4117(19) .
O2S C4S 1.416(2) .
C2S C3S 1.496(2) .
